data_7206702
loop_
_publ_author_name
'Seth, Saikat Kumar'
'Sarkar, Debayan'
'Roy, Amalesh'
'Kar, Tanusree'

_publ_section_title
;
 Insight into supramolecular self-assembly directed by weak interactions
 in acetophenone derivatives: crystal structures and Hirshfeld surface
 analyses
;
_journal_issue 22
_journal_name_full CrystEngComm
_journal_page_first 6728
_journal_paper_doi 10.1039/c1ce05670k
_journal_volume 13
_journal_year 2011
_chemical_formula_sum 'C23 H22 O3'
_chemical_formula_weight 346.41
_chemical_name_systematic
;
?
;
_space_group_IT_number 2
_symmetry_cell_setting triclinic
_symmetry_space_group_name_Hall '-P 1'
_symmetry_space_group_name_H-M 'P -1'
_atom_sites_solution_hydrogens geom
_atom_sites_solution_primary direct
_atom_sites_solution_secondary difmap
_audit_creation_method SHELXL-97
_cell_angle_alpha 92.070(2)
_cell_angle_beta 95.979(3)
_cell_angle_gamma 92.462(2)
_cell_formula_units_Z 2
_cell_length_a 8.149(4)
_cell_length_b 8.793(3)
_cell_length_c 12.745(3)
_cell_measurement_reflns_used 2140
_cell_measurement_temperature 150(2)
_cell_measurement_theta_max 25.0
_cell_measurement_theta_min 1.5
_cell_volume 906.7(6)
_computing_cell_refinement 'APEX2(Bruker,2007)and SAINT (Bruker,2007)'
_computing_data_collection 'APEX2 (Bruker, 2007)'
_computing_data_reduction 'SAINT(Bruker,2007)and XPREP(Bruker,2007)'
_computing_molecular_graphics
;
ORTEP-3 for Windows (Farrugia, 1997), DIAMOND (Brandenburg,
1999) and Mercury (Macrae <i>et al.</i>, 2006)
;
_computing_publication_material 'PLATON (Spek, 2009)'
_computing_structure_refinement 'SHELXL-97 (Sheldrick, 1997)'
_computing_structure_solution 'SHELXS97 (Sheldrick, 2008)'
_diffrn_ambient_temperature 150(2)
_diffrn_measured_fraction_theta_full 0.998
_diffrn_measured_fraction_theta_max 0.998
_diffrn_measurement_device_type 'Bruker SMART APEX II CCD area-detector'
_diffrn_measurement_method '\w and \f'
_diffrn_radiation_monochromator graphite
_diffrn_radiation_source 'fine-focus sealed tube'
_diffrn_radiation_type MoK\a
_diffrn_radiation_wavelength 0.71073
_diffrn_reflns_av_R_equivalents 0.0342
_diffrn_reflns_av_sigmaI/netI 0.0442
_diffrn_reflns_limit_h_max 9
_diffrn_reflns_limit_h_min -9
_diffrn_reflns_limit_k_max 10
_diffrn_reflns_limit_k_min -10
_diffrn_reflns_limit_l_max 15
_diffrn_reflns_limit_l_min -15
_diffrn_reflns_number 8302
_diffrn_reflns_theta_full 24.99
_diffrn_reflns_theta_max 24.99
_diffrn_reflns_theta_min 1.61
_exptl_absorpt_coefficient_mu 0.083
_exptl_absorpt_correction_T_max 0.96
_exptl_absorpt_correction_T_min 0.95
_exptl_absorpt_correction_type multi-scan
_exptl_absorpt_process_details SADABS
_exptl_crystal_colour colorless
_exptl_crystal_density_diffrn 1.269
_exptl_crystal_density_method 'not measured'
_exptl_crystal_description needle
_exptl_crystal_F_000 368
_exptl_crystal_size_max 0.28
_exptl_crystal_size_mid 0.15
_exptl_crystal_size_min 0.07
_refine_diff_density_max 0.200
_refine_diff_density_min -0.276
_refine_diff_density_rms 0.056
_refine_ls_extinction_method none
_refine_ls_goodness_of_fit_ref 1.084
_refine_ls_hydrogen_treatment constr
_refine_ls_matrix_type full
_refine_ls_number_parameters 237
_refine_ls_number_reflns 3194
_refine_ls_number_restraints 0
_refine_ls_restrained_S_all 1.084
_refine_ls_R_factor_all 0.0511
_refine_ls_R_factor_gt 0.0407
_refine_ls_shift/su_max 0.000
_refine_ls_shift/su_mean 0.000
_refine_ls_structure_factor_coef Fsqd
_refine_ls_weighting_details 'calc w=1/[\s^2^(Fo^2^)+(0.0717P)^2^+0.0968P] where P=(Fo^2^+2Fc^2^)/3'
_refine_ls_weighting_scheme calc
_refine_ls_wR_factor_gt 0.1189
_refine_ls_wR_factor_ref 0.1272
_reflns_number_gt 2598
_reflns_number_total 3194
_reflns_threshold_expression >2sigma(I)
_cod_data_source_file c1ce05670k.txt
_cod_data_source_block d-15
_cod_depositor_comments
;
The following automatic conversions were performed:

'_symmetry_cell_setting' value 'Triclinic' changed to 'triclinic'
according to /home/saulius/struct/CIF-dictionaries/cif_core.dic
dictionary named 'cif_core.dic' version 2.4.1 from 2010-06-29.

Automatic conversion script
Id: cif_fix_values 1715 2011-07-08 13:25:40Z adriana 
;
_cod_original_sg_symbol_H-M P-1
_cod_database_code 7206702

loop_
_symmetry_equiv_pos_as_xyz
'x, y, z'
'-x, -y, -z'

loop_
_atom_site_label
_atom_site_type_symbol
_atom_site_fract_x
_atom_site_fract_y
_atom_site_fract_z
_atom_site_U_iso_or_equiv
_atom_site_adp_type
_atom_site_occupancy
_atom_site_symmetry_multiplicity
_atom_site_calc_flag
_atom_site_refinement_flags
O3 O 0.43215(12) -0.10668(12) 0.85250(8) 0.0230(3) Uani 1 1 d .
O2 O 0.16753(13) 0.14659(13) 0.57370(8) 0.0267(3) Uani 1 1 d .
O1 O 0.53421(14) 0.14379(13) 0.66881(10) 0.0328(3) Uani 1 1 d .
C2 C -0.00110(19) 0.05803(18) 0.70886(12) 0.0226(4) Uani 1 1 d .
H2 H -0.0958 0.0989 0.6763 0.027 Uiso 1 1 calc R
C3 C 0.14754(19) 0.07446(17) 0.66507(12) 0.0210(4) Uani 1 1 d .
C5 C 0.28255(18) -0.06005(16) 0.80788(12) 0.0200(4) Uani 1 1 d .
C6 C 0.13469(18) -0.07753(17) 0.85221(12) 0.0214(4) Uani 1 1 d .
H6 H 0.1309 -0.1274 0.9151 0.026 Uiso 1 1 calc R
C4 C 0.29072(18) 0.01327(17) 0.71350(12) 0.0204(4) Uani 1 1 d .
C8 C 0.45210(19) 0.02514(18) 0.66492(12) 0.0223(4) Uani 1 1 d .
C1 C -0.00803(19) -0.01980(17) 0.80169(12) 0.0219(4) Uani 1 1 d .
C17 C 0.4349(2) -0.19317(17) 0.94637(12) 0.0235(4) Uani 1 1 d .
H17B H 0.3737 -0.1410 0.9970 0.028 Uiso 1 1 calc R
H17A H 0.5482 -0.1976 0.9776 0.028 Uiso 1 1 calc R
C18 C 0.36178(18) -0.35329(17) 0.92539(12) 0.0216(4) Uani 1 1 d .
C10 C 0.03695(19) 0.24097(18) 0.53264(13) 0.0248(4) Uani 1 1 d .
H10A H 0.0007 0.3035 0.5893 0.030 Uiso 1 1 calc R
H10B H -0.0567 0.1777 0.5006 0.030 Uiso 1 1 calc R
C20 C 0.1970(2) -0.56712(19) 0.97581(14) 0.0297(4) Uani 1 1 d .
H20 H 0.1295 -0.6099 1.0225 0.036 Uiso 1 1 calc R
C15 C 0.3036(2) 0.5280(2) 0.40388(14) 0.0312(4) Uani 1 1 d .
H15 H 0.3984 0.5900 0.4221 0.037 Uiso 1 1 calc R
C16 C 0.2441(2) 0.43373(19) 0.47772(14) 0.0284(4) Uani 1 1 d .
H16 H 0.2994 0.4331 0.5453 0.034 Uiso 1 1 calc R
C11 C 0.10279(19) 0.34013(17) 0.45181(12) 0.0226(4) Uani 1 1 d .
C7 C -0.1703(2) -0.0468(2) 0.84590(14) 0.0300(4) Uani 1 1 d .
H7A H -0.2384 0.0380 0.8315 0.045 Uiso 1 1 calc R
H7B H -0.1511 -0.0573 0.9208 0.045 Uiso 1 1 calc R
H7C H -0.2251 -0.1382 0.8136 0.045 Uiso 1 1 calc R
C23 C 0.4013(2) -0.44061(19) 0.83932(13) 0.0290(4) Uani 1 1 d .
H23 H 0.4708 -0.3988 0.7934 0.035 Uiso 1 1 calc R
C9 C 0.5011(2) -0.1169(2) 0.61044(14) 0.0321(4) Uani 1 1 d .
H9A H 0.4266 -0.1394 0.5478 0.048 Uiso 1 1 calc R
H9B H 0.4964 -0.2001 0.6569 0.048 Uiso 1 1 calc R
H9C H 0.6115 -0.1023 0.5916 0.048 Uiso 1 1 calc R
C14 C 0.2217(2) 0.5299(2) 0.30294(14) 0.0324(4) Uani 1 1 d .
H14 H 0.2619 0.5923 0.2531 0.039 Uiso 1 1 calc R
C19 C 0.2589(2) -0.41820(19) 0.99317(13) 0.0267(4) Uani 1 1 d .
H19 H 0.2310 -0.3610 1.0510 0.032 Uiso 1 1 calc R
C12 C 0.0212(2) 0.34430(18) 0.35117(13) 0.0271(4) Uani 1 1 d .
H12 H -0.0743 0.2832 0.3331 0.032 Uiso 1 1 calc R
C13 C 0.0801(2) 0.4386(2) 0.27682(13) 0.0328(4) Uani 1 1 d .
H13 H 0.0241 0.4402 0.2095 0.039 Uiso 1 1 calc R
C22 C 0.3386(2) -0.5890(2) 0.82121(14) 0.0329(4) Uani 1 1 d .
H22 H 0.3658 -0.6463 0.7633 0.039 Uiso 1 1 calc R
C21 C 0.2355(2) -0.65218(19) 0.88929(14) 0.0304(4) Uani 1 1 d .
H21 H 0.1923 -0.7516 0.8768 0.036 Uiso 1 1 calc R

loop_
_atom_site_aniso_label
_atom_site_aniso_U_11
_atom_site_aniso_U_22
_atom_site_aniso_U_33
_atom_site_aniso_U_23
_atom_site_aniso_U_13
_atom_site_aniso_U_12
O3 0.0181(6) 0.0246(6) 0.0267(6) 0.0066(5) 0.0015(4) 0.0029(4)
O2 0.0248(6) 0.0309(6) 0.0268(6) 0.0109(5) 0.0068(5) 0.0105(5)
O1 0.0283(7) 0.0278(7) 0.0437(8) 0.0029(5) 0.0119(5) -0.0033(5)
C2 0.0207(8) 0.0240(8) 0.0233(8) 0.0004(7) 0.0011(6) 0.0054(6)
C3 0.0257(9) 0.0171(8) 0.0206(8) 0.0009(6) 0.0042(6) 0.0018(6)
C5 0.0193(8) 0.0145(8) 0.0253(9) -0.0010(6) -0.0005(6) 0.0001(6)
C6 0.0242(8) 0.0200(8) 0.0201(8) 0.0009(6) 0.0024(6) 0.0005(6)
C4 0.0214(8) 0.0179(8) 0.0225(8) -0.0002(6) 0.0047(6) 0.0020(6)
C8 0.0223(8) 0.0239(9) 0.0213(8) 0.0060(6) 0.0014(6) 0.0039(7)
C1 0.0207(8) 0.0202(8) 0.0244(8) -0.0030(6) 0.0022(6) -0.0006(6)
C17 0.0231(8) 0.0242(9) 0.0231(9) 0.0049(7) 0.0001(6) 0.0027(7)
C18 0.0194(8) 0.0220(8) 0.0233(8) 0.0044(6) -0.0008(6) 0.0044(6)
C10 0.0215(8) 0.0273(9) 0.0264(9) 0.0044(7) 0.0019(7) 0.0075(7)
C20 0.0275(9) 0.0275(9) 0.0352(10) 0.0091(7) 0.0061(7) 0.0005(7)
C15 0.0231(9) 0.0299(9) 0.0416(11) 0.0064(8) 0.0054(8) 0.0034(7)
C16 0.0244(9) 0.0321(9) 0.0287(9) 0.0045(7) -0.0005(7) 0.0059(7)
C11 0.0216(8) 0.0210(8) 0.0262(9) 0.0024(6) 0.0043(7) 0.0078(6)
C7 0.0235(9) 0.0373(10) 0.0301(9) 0.0043(7) 0.0053(7) 0.0041(7)
C23 0.0319(9) 0.0262(9) 0.0302(9) 0.0038(7) 0.0078(7) 0.0047(7)
C9 0.0335(9) 0.0303(10) 0.0346(10) 0.0028(7) 0.0117(8) 0.0064(7)
C14 0.0355(10) 0.0295(9) 0.0360(10) 0.0105(8) 0.0143(8) 0.0105(8)
C19 0.0286(9) 0.0264(9) 0.0259(9) 0.0029(7) 0.0052(7) 0.0048(7)
C12 0.0303(9) 0.0241(9) 0.0265(9) -0.0018(7) 0.0010(7) 0.0038(7)
C13 0.0440(11) 0.0330(10) 0.0219(9) 0.0022(7) 0.0020(8) 0.0112(8)
C22 0.0415(10) 0.0274(9) 0.0296(9) -0.0015(7) 0.0016(8) 0.0069(8)
C21 0.0307(9) 0.0210(8) 0.0374(10) 0.0027(7) -0.0072(8) 0.0018(7)

loop_
_atom_type_symbol
_atom_type_description
_atom_type_scat_dispersion_real
_atom_type_scat_dispersion_imag
_atom_type_scat_source
C C 0.0033 0.0016 'International Tables Vol C Tables 4.2.6.8 and 6.1.1.4'
H H 0.0000 0.0000 'International Tables Vol C Tables 4.2.6.8 and 6.1.1.4'
O O 0.0106 0.0060 'International Tables Vol C Tables 4.2.6.8 and 6.1.1.4'

loop_
_geom_angle_atom_site_label_1
_geom_angle_atom_site_label_2
_geom_angle_atom_site_label_3
_geom_angle
C5 O3 C17 118.32(12)
C3 O2 C10 117.52(12)
C3 C2 C1 119.88(14)
C3 C2 H2 120.1
C1 C2 H2 120.1
O2 C3 C2 124.65(14)
O2 C3 C4 114.83(13)
C2 C3 C4 120.51(14)
O3 C5 C6 124.68(14)
O3 C5 C4 114.11(13)
C6 C5 C4 121.18(14)
C5 C6 C1 119.47(14)
C5 C6 H6 120.3
C1 C6 H6 120.3
C5 C4 C3 118.79(14)
C5 C4 C8 119.97(13)
C3 C4 C8 121.24(14)
O1 C8 C9 122.63(14)
O1 C8 C4 121.45(14)
C9 C8 C4 115.91(14)
C2 C1 C6 120.12(14)
C2 C1 C7 120.23(14)
C6 C1 C7 119.61(14)
O3 C17 C18 112.99(12)
O3 C17 H17B 109.0
C18 C17 H17B 109.0
O3 C17 H17A 109.0
C18 C17 H17A 109.0
H17B C17 H17A 107.8
C19 C18 C23 118.64(15)
C19 C18 C17 120.96(14)
C23 C18 C17 120.36(14)
O2 C10 C11 108.16(12)
O2 C10 H10A 110.1
C11 C10 H10A 110.1
O2 C10 H10B 110.1
C11 C10 H10B 110.1
H10A C10 H10B 108.4
C21 C20 C19 120.07(16)
C21 C20 H20 120.0
C19 C20 H20 120.0
C16 C15 C14 120.02(17)
C16 C15 H15 120.0
C14 C15 H15 120.0
C15 C16 C11 120.74(16)
C15 C16 H16 119.6
C11 C16 H16 119.6
C12 C11 C16 118.67(15)
C12 C11 C10 120.78(15)
C16 C11 C10 120.52(15)
C1 C7 H7A 109.5
C1 C7 H7B 109.5
H7A C7 H7B 109.5
C1 C7 H7C 109.5
H7A C7 H7C 109.5
H7B C7 H7C 109.5
C22 C23 C18 120.76(16)
C22 C23 H23 119.6
C18 C23 H23 119.6
C8 C9 H9A 109.5
C8 C9 H9B 109.5
H9A C9 H9B 109.5
C8 C9 H9C 109.5
H9A C9 H9C 109.5
H9B C9 H9C 109.5
C13 C14 C15 119.67(16)
C13 C14 H14 120.2
C15 C14 H14 120.2
C20 C19 C18 120.77(16)
C20 C19 H19 119.6
C18 C19 H19 119.6
C11 C12 C13 120.87(16)
C11 C12 H12 119.6
C13 C12 H12 119.6
C14 C13 C12 120.03(16)
C14 C13 H13 120.0
C12 C13 H13 120.0
C21 C22 C23 119.99(16)
C21 C22 H22 120.0
C23 C22 H22 120.0
C20 C21 C22 119.76(16)
C20 C21 H21 120.1
C22 C21 H21 120.1

loop_
_geom_bond_atom_site_label_1
_geom_bond_atom_site_label_2
_geom_bond_distance
O3 C5 1.3758(18)
O3 C17 1.4394(18)
O2 C3 1.3671(18)
O2 C10 1.4443(18)
O1 C8 1.2116(19)
C2 C3 1.390(2)
C2 C1 1.393(2)
C2 H2 0.9300
C3 C4 1.400(2)
C5 C6 1.388(2)
C5 C4 1.391(2)
C6 C1 1.394(2)
C6 H6 0.9300
C4 C8 1.512(2)
C8 C9 1.496(2)
C1 C7 1.504(2)
C17 C18 1.509(2)
C17 H17B 0.9700
C17 H17A 0.9700
C18 C19 1.386(2)
C18 C23 1.390(2)
C10 C11 1.500(2)
C10 H10A 0.9700
C10 H10B 0.9700
C20 C21 1.381(2)
C20 C19 1.384(2)
C20 H20 0.9300
C15 C16 1.387(2)
C15 C14 1.387(3)
C15 H15 0.9300
C16 C11 1.390(2)
C16 H16 0.9300
C11 C12 1.384(2)
C7 H7A 0.9600
C7 H7B 0.9600
C7 H7C 0.9600
C23 C22 1.383(2)
C23 H23 0.9300
C9 H9A 0.9600
C9 H9B 0.9600
C9 H9C 0.9600
C14 C13 1.381(3)
C14 H14 0.9300
C19 H19 0.9300
C12 C13 1.390(2)
C12 H12 0.9300
C13 H13 0.9300
C22 C21 1.384(3)
C22 H22 0.9300
C21 H21 0.9300

loop_
_geom_torsion_atom_site_label_1
_geom_torsion_atom_site_label_2
_geom_torsion_atom_site_label_3
_geom_torsion_atom_site_label_4
_geom_torsion
C10 O2 C3 C2 14.6(2)
C10 O2 C3 C4 -166.38(13)
C1 C2 C3 O2 179.02(13)
C1 C2 C3 C4 0.0(2)
C17 O3 C5 C6 6.5(2)
C17 O3 C5 C4 -175.67(13)
O3 C5 C6 C1 177.28(13)
C4 C5 C6 C1 -0.4(2)
O3 C5 C4 C3 -175.76(12)
C6 C5 C4 C3 2.2(2)
O3 C5 C4 C8 4.5(2)
C6 C5 C4 C8 -177.60(14)
O2 C3 C4 C5 178.95(13)
C2 C3 C4 C5 -2.0(2)
O2 C3 C4 C8 -1.3(2)
C2 C3 C4 C8 177.79(14)
C5 C4 C8 O1 -105.09(18)
C3 C4 C8 O1 75.1(2)
C5 C4 C8 C9 76.15(19)
C3 C4 C8 C9 -103.61(18)
C3 C2 C1 C6 1.8(2)
C3 C2 C1 C7 -176.11(14)
C5 C6 C1 C2 -1.6(2)
C5 C6 C1 C7 176.31(14)
C5 O3 C17 C18 71.70(17)
O3 C17 C18 C19 -138.10(15)
O3 C17 C18 C23 44.2(2)
C3 O2 C10 C11 164.76(13)
C14 C15 C16 C11 0.1(3)
C15 C16 C11 C12 -0.8(2)
C15 C16 C11 C10 -178.65(14)
O2 C10 C11 C12 126.75(15)
O2 C10 C11 C16 -55.48(19)
C19 C18 C23 C22 0.4(2)
C17 C18 C23 C22 178.13(14)
C16 C15 C14 C13 0.6(3)
C21 C20 C19 C18 -1.0(2)
C23 C18 C19 C20 0.2(2)
C17 C18 C19 C20 -177.56(14)
C16 C11 C12 C13 0.8(2)
C10 C11 C12 C13 178.62(14)
C15 C14 C13 C12 -0.6(3)
C11 C12 C13 C14 -0.1(3)
C18 C23 C22 C21 -0.1(3)
C19 C20 C21 C22 1.2(2)
C23 C22 C21 C20 -0.7(3)
